data_1520857
loop_
_publ_author_name
'Bordet, P.'
'Hodeau, J.L.'
'Grey, I.E.'
'Bougerol-Chaillout, C.'
'Isnard, O.'

_publ_section_title
;
 Structural characterization of the engineered scavenger compound, H- (Li2
 Ti3 O7)
;
_journal_name_full 'Journal of Solid State Chemistry'
_journal_page_first 546
_journal_page_last 553
_journal_volume 152
_journal_year 2000
_chemical_formula_sum 'Li27.84 Nb1.344 O90 Ti36.816'
_chemical_name_systematic 'Li27.84 Ti36.816 Nb1.344 O90'
_space_group_IT_number 167
_symmetry_space_group_name_Hall '-R 3 2"c'
_symmetry_space_group_name_H-M 'R -3 c :H'
_cell_angle_alpha 90
_cell_angle_beta 90
_cell_angle_gamma 120
_cell_formula_units_Z 1
_cell_length_a 5.0744
_cell_length_b 5.0744
_cell_length_c 69.94049
_cell_volume 1559.656
_citation_journal_id_ASTM JSSCBI
_cod_data_source_file Bordet_JSSCBI_2000_1926.cif
_cod_data_source_block Li27.84Nb1.344O90Ti36.816
_cod_database_code 1520857

loop_
_symmetry_equiv_pos_as_xyz
x,y,z
-y,x-y,z
-x+y,-x,z
y,x,-z+1/2
-x,-x+y,-z+1/2
x-y,-y,-z+1/2
-x,-y,-z
y,-x+y,-z
x-y,x,-z
-y,-x,z-1/2
x,x-y,z-1/2
-x+y,y,z-1/2
x+2/3,y+1/3,z+1/3
-y+2/3,x-y+1/3,z+1/3
-x+y+2/3,-x+1/3,z+1/3
y+2/3,x+1/3,-z+5/6
-x+2/3,-x+y+1/3,-z+5/6
x-y+2/3,-y+1/3,-z+5/6
-x+2/3,-y+1/3,-z+1/3
y+2/3,-x+y+1/3,-z+1/3
x-y+2/3,x+1/3,-z+1/3
-y+2/3,-x+1/3,z-1/6
x+2/3,x-y+1/3,z-1/6
-x+y+2/3,y+1/3,z-1/6
x+1/3,y+2/3,z+2/3
-y+1/3,x-y+2/3,z+2/3
-x+y+1/3,-x+2/3,z+2/3
y+1/3,x+2/3,-z+7/6
-x+1/3,-x+y+2/3,-z+7/6
x-y+1/3,-y+2/3,-z+7/6
-x+1/3,-y+2/3,-z+2/3
y+1/3,-x+y+2/3,-z+2/3
x-y+1/3,x+2/3,-z+2/3
-y+1/3,-x+2/3,z+1/6
x+1/3,x-y+2/3,z+1/6
-x+y+1/3,y+2/3,z+1/6

loop_
_atom_site_label
_atom_site_type_symbol
_atom_site_fract_x
_atom_site_fract_y
_atom_site_fract_z
_atom_site_occupancy
_atom_site_U_iso_or_equiv
Ti3 Ti+3 0 0 0.0676 0.918 0.0
Ti2 Ti+3 0.6667 0.3333 0.0375 1 0.0
Li2 Li+1 0.3333 0.6667 0.0596 0.85 0.0
Li1 Li+1 0 0 0.0283 0.97 0.0
Li3 Li+1 0.6667 0.3333 0.0867 0.5 0.0
Nb1 Nb+5 0 0 0.0676 0.082 0.0
O1 O-2 -0.0217 0.3679 0.0159 1 0.0
O2 O-2 0.3256 0.2899 0.0505 1 0.0
Ti4 Ti+3 0.3333 0.6667 0.0596 0.15 0.0
O3 O-2 0.618 0 0.25 1 0.0
Nb2 Nb+5 0 0 0.0283 0.03 0.0
Ti1 Ti+3 0.3333 0.6667 0.0048 1 0.0
